data_4506798
loop_
_publ_author_name
'Vangala, Venu R.'
'Chow, Pui Shan'
'Tan, Reginald B. H.'

_publ_section_title
;
 Co-Crystals and Co-Crystal Hydrates of the Antibiotic Nitrofurantoin:
 Structural Studies and Physicochemical Properties
;
_journal_issue 12
_journal_name_full 'Crystal Growth &amp; Design'
_journal_page_first 5925
_journal_paper_doi 10.1021/cg300887p
_journal_volume 12
_journal_year 2012
_chemical_formula_moiety 'C8 H6 N4 O5, C7 H7 N O2'
_chemical_formula_sum 'C15 H13 N5 O7'
_chemical_formula_weight 375.30
_chemical_name_common
;
 1:1 Cocrystal of nitrofurantoin and 3-aminobenzoic acid
;
_chemical_name_systematic
;
 1:1 Cocrystal of nitrofurantoin and 3-aminobenzoic acid
;
_space_group_IT_number 2
_symmetry_cell_setting triclinic
_symmetry_space_group_name_Hall '-P 1'
_symmetry_space_group_name_H-M 'P -1'
_atom_sites_solution_hydrogens geom
_atom_sites_solution_primary direct
_atom_sites_solution_secondary difmap
_audit_creation_method SHELXL-97
_cell_angle_alpha 107.39(3)
_cell_angle_beta 98.66(3)
_cell_angle_gamma 97.17(3)
_cell_formula_units_Z 2
_cell_length_a 9.1485(18)
_cell_length_b 9.4656(19)
_cell_length_c 9.903(2)
_cell_measurement_reflns_used 2513
_cell_measurement_temperature 110(2)
_cell_measurement_theta_max 30.8839
_cell_measurement_theta_min 2.1988
_cell_volume 795.8(3)
_computing_cell_refinement 'CrystalClear (Rigaku Inc., 2007)'
_computing_data_collection 'CrystalClear (Rigaku Inc., 2007)'
_computing_data_reduction 'CrystalClear (Rigaku Inc., 2007)'
_computing_structure_refinement 'SHELXL-97 (Sheldrick, 1997)'
_computing_structure_solution 'SHELXS-97 (Sheldrick, 1990)'
_diffrn_ambient_temperature 110(2)
_diffrn_measured_fraction_theta_full 0.981
_diffrn_measured_fraction_theta_max 0.981
_diffrn_measurement_device_type 'Rigaku Saturn CCD area deterctor'
_diffrn_measurement_method '\w scans'
_diffrn_radiation_monochromator graphite
_diffrn_radiation_source 'fine-focus sealed tube'
_diffrn_radiation_type MoK\a
_diffrn_radiation_wavelength 0.71073
_diffrn_reflns_av_R_equivalents 0.0314
_diffrn_reflns_av_sigmaI/netI 0.0340
_diffrn_reflns_limit_h_max 12
_diffrn_reflns_limit_h_min -11
_diffrn_reflns_limit_k_max 12
_diffrn_reflns_limit_k_min -12
_diffrn_reflns_limit_l_max 11
_diffrn_reflns_limit_l_min -13
_diffrn_reflns_number 11173
_diffrn_reflns_theta_full 28.00
_diffrn_reflns_theta_max 28.00
_diffrn_reflns_theta_min 2.61
_exptl_absorpt_coefficient_mu 0.127
_exptl_absorpt_correction_T_max 0.9750
_exptl_absorpt_correction_T_min 0.9750
_exptl_absorpt_correction_type multi-scan
_exptl_absorpt_process_details '(SADABS, Rigaku 2007)'
_exptl_crystal_colour Red
_exptl_crystal_density_diffrn 1.566
_exptl_crystal_density_method 'not measured'
_exptl_crystal_description Block
_exptl_crystal_F_000 388
_exptl_crystal_size_max 0.20
_exptl_crystal_size_mid 0.20
_exptl_crystal_size_min 0.20
_refine_diff_density_max 0.313
_refine_diff_density_min -0.257
_refine_diff_density_rms 0.053
_refine_ls_extinction_method none
_refine_ls_goodness_of_fit_ref 1.149
_refine_ls_hydrogen_treatment mixed
_refine_ls_matrix_type full
_refine_ls_number_parameters 260
_refine_ls_number_reflns 3773
_refine_ls_number_restraints 0
_refine_ls_restrained_S_all 1.149
_refine_ls_R_factor_all 0.0654
_refine_ls_R_factor_gt 0.0549
_refine_ls_shift/su_max 0.000
_refine_ls_shift/su_mean 0.000
_refine_ls_structure_factor_coef Fsqd
_refine_ls_weighting_details 'calc w=1/[\s^2^(Fo^2^)+(0.0528P)^2^+0.2943P] where P=(Fo^2^+2Fc^2^)/3'
_refine_ls_weighting_scheme calc
_refine_ls_wR_factor_gt 0.1207
_refine_ls_wR_factor_ref 0.1268
_reflns_number_gt 3294
_reflns_number_total 3773
_reflns_threshold_expression >2sigma(I)
_cod_data_source_file cg300887p_si_001.cif
_cod_data_source_block nf-3aminobenzoicacid(1:1)
_cod_depositor_comments
;
The following automatic conversions were performed:

'_symmetry_cell_setting' value 'Triclinic' changed to 'triclinic'
according to /home/saulius/struct/CIF-dictionaries/cif_core.dic
dictionary named 'cif_core.dic' version 2.4.2 from 2011-04-26.

Automatic conversion script
Id: cif_fix_values 1891 2012-01-12 08:04:46Z andrius 
;
_cod_original_sg_symbol_H-M P-1
_cod_database_code 4506798

loop_
_symmetry_equiv_pos_as_xyz
'x, y, z'
'-x, -y, -z'

loop_
_atom_site_label
_atom_site_type_symbol
_atom_site_fract_x
_atom_site_fract_y
_atom_site_fract_z
_atom_site_U_iso_or_equiv
_atom_site_adp_type
_atom_site_occupancy
_atom_site_symmetry_multiplicity
_atom_site_calc_flag
_atom_site_refinement_flags
O5 O 0.45792(14) 0.70732(14) 0.41041(13) 0.0258(3) Uani 1 1 d .
O1 O 0.01946(13) 0.32878(13) 0.82160(13) 0.0230(3) Uani 1 1 d .
N5 N 0.15624(18) 1.42093(18) 0.21358(18) 0.0279(3) Uani 1 1 d .
O3 O -0.16996(15) 0.15373(15) 1.02037(15) 0.0319(3) Uani 1 1 d .
O4 O 0.04760(14) 0.74998(14) 0.62502(14) 0.0284(3) Uani 1 1 d .
O7 O 0.48342(15) 0.92902(15) 0.29151(15) 0.0304(3) Uani 1 1 d .
N4 N 0.24856(16) 0.76039(16) 0.50649(16) 0.0223(3) Uani 1 1 d .
O2 O -0.20233(15) 0.34998(15) 0.95519(16) 0.0322(3) Uani 1 1 d .
C9 C 0.37574(19) 1.12503(18) 0.23606(18) 0.0206(3) Uani 1 1 d .
O6 O 0.27438(14) 0.98253(14) 0.37286(15) 0.0301(3) Uani 1 1 d .
N3 N 0.21269(16) 0.58039(16) 0.60376(16) 0.0230(3) Uani 1 1 d .
N2 N 0.14484(16) 0.49622(16) 0.67424(15) 0.0221(3) Uani 1 1 d .
C8 C 0.34579(18) 0.55795(18) 0.54306(18) 0.0209(3) Uani 1 1 d .
H8A H 0.3313 0.4574 0.4694 0.025 Uiso 1 1 calc R
H8B H 0.4348 0.5702 0.6188 0.025 Uiso 1 1 calc R
C7 C 0.36024(19) 0.68130(19) 0.47645(18) 0.0217(3) Uani 1 1 d .
C1 C -0.01705(19) 0.22197(19) 0.88200(19) 0.0228(4) Uani 1 1 d .
N1 N -0.13696(17) 0.24373(16) 0.95760(16) 0.0251(3) Uani 1 1 d .
C4 C 0.13526(19) 0.28529(19) 0.75506(19) 0.0240(4) Uani 1 1 d .
C10 C 0.26450(19) 1.21315(18) 0.25227(18) 0.0216(3) Uani 1 1 d .
H10A H 0.1898 1.1946 0.3049 0.026 Uiso 1 1 calc R
C12 C 0.3739(2) 1.3533(2) 0.11410(19) 0.0247(4) Uani 1 1 d .
H12A H 0.3751 1.4323 0.0733 0.030 Uiso 1 1 calc R
C6 C 0.15495(19) 0.70226(19) 0.58458(19) 0.0232(4) Uani 1 1 d .
C5 C 0.2017(2) 0.38059(19) 0.68253(19) 0.0244(4) Uani 1 1 d .
H5C H 0.2867 0.3582 0.6412 0.029 Uiso 1 1 calc R
C13 C 0.4832(2) 1.2633(2) 0.09640(19) 0.0261(4) Uani 1 1 d .
H13A H 0.5568 1.2802 0.0421 0.031 Uiso 1 1 calc R
C3 C 0.1666(2) 0.1541(2) 0.7733(2) 0.0279(4) Uani 1 1 d .
H3A H 0.2414 0.1009 0.7371 0.034 Uiso 1 1 calc R
C15 C 0.37175(19) 1.00694(18) 0.30646(19) 0.0228(4) Uani 1 1 d .
C14 C 0.48583(19) 1.14832(19) 0.15759(19) 0.0239(4) Uani 1 1 d .
H14A H 0.5609 1.0872 0.1461 0.029 Uiso 1 1 calc R
C11 C 0.26188(19) 1.32927(19) 0.19137(18) 0.0228(3) Uani 1 1 d .
C2 C 0.0665(2) 0.1126(2) 0.8565(2) 0.0277(4) Uani 1 1 d .
H2B H 0.0596 0.0266 0.8875 0.033 Uiso 1 1 calc R
H4A H 0.235(2) 0.841(2) 0.471(2) 0.028(5) Uiso 1 1 d .
H5B H 0.153(2) 1.489(3) 0.168(2) 0.033(6) Uiso 1 1 d .
H5A H 0.078(3) 1.397(3) 0.250(2) 0.037(6) Uiso 1 1 d .
H7A H 0.468(3) 0.857(4) 0.333(3) 0.072(9) Uiso 1 1 d .

loop_
_atom_site_aniso_label
_atom_site_aniso_U_11
_atom_site_aniso_U_22
_atom_site_aniso_U_33
_atom_site_aniso_U_23
_atom_site_aniso_U_13
_atom_site_aniso_U_12
O5 0.0243(6) 0.0269(6) 0.0324(7) 0.0141(5) 0.0115(5) 0.0091(5)
O1 0.0225(6) 0.0224(6) 0.0297(6) 0.0134(5) 0.0101(5) 0.0068(5)
N5 0.0254(8) 0.0292(8) 0.0387(9) 0.0189(7) 0.0125(7) 0.0129(6)
O3 0.0321(7) 0.0314(7) 0.0412(8) 0.0221(6) 0.0128(6) 0.0055(6)
O4 0.0247(6) 0.0303(7) 0.0375(7) 0.0146(6) 0.0142(5) 0.0131(5)
O7 0.0283(7) 0.0283(7) 0.0448(8) 0.0194(6) 0.0152(6) 0.0143(5)
N4 0.0213(7) 0.0229(7) 0.0281(7) 0.0123(6) 0.0086(6) 0.0093(6)
O2 0.0296(7) 0.0316(7) 0.0460(8) 0.0204(6) 0.0154(6) 0.0143(6)
C9 0.0212(8) 0.0196(7) 0.0220(8) 0.0074(6) 0.0045(6) 0.0053(6)
O6 0.0269(7) 0.0309(7) 0.0439(8) 0.0224(6) 0.0145(6) 0.0120(5)
N3 0.0219(7) 0.0229(7) 0.0307(8) 0.0132(6) 0.0118(6) 0.0087(6)
N2 0.0215(7) 0.0216(7) 0.0268(7) 0.0110(6) 0.0081(6) 0.0058(6)
C8 0.0197(8) 0.0218(8) 0.0258(8) 0.0104(7) 0.0094(6) 0.0082(6)
C7 0.0199(8) 0.0221(8) 0.0235(8) 0.0072(6) 0.0056(6) 0.0046(6)
C1 0.0218(8) 0.0234(8) 0.0274(9) 0.0131(7) 0.0076(7) 0.0045(6)
N1 0.0227(7) 0.0251(7) 0.0294(8) 0.0119(6) 0.0056(6) 0.0035(6)
C4 0.0217(8) 0.0246(8) 0.0281(9) 0.0096(7) 0.0076(7) 0.0075(6)
C10 0.0196(8) 0.0218(8) 0.0248(8) 0.0079(6) 0.0067(6) 0.0046(6)
C12 0.0280(9) 0.0257(8) 0.0247(9) 0.0119(7) 0.0083(7) 0.0075(7)
C6 0.0224(8) 0.0230(8) 0.0264(9) 0.0094(7) 0.0075(7) 0.0057(6)
C5 0.0228(8) 0.0254(8) 0.0291(9) 0.0110(7) 0.0101(7) 0.0081(7)
C13 0.0251(9) 0.0309(9) 0.0248(9) 0.0093(7) 0.0100(7) 0.0077(7)
C3 0.0273(9) 0.0272(9) 0.0356(10) 0.0147(8) 0.0109(7) 0.0116(7)
C15 0.0206(8) 0.0193(8) 0.0277(9) 0.0071(7) 0.0032(7) 0.0047(6)
C14 0.0222(8) 0.0248(8) 0.0251(9) 0.0054(7) 0.0074(7) 0.0094(7)
C11 0.0218(8) 0.0219(8) 0.0247(8) 0.0074(7) 0.0034(6) 0.0055(6)
C2 0.0280(9) 0.0255(8) 0.0353(10) 0.0163(8) 0.0066(7) 0.0088(7)

loop_
_atom_type_symbol
_atom_type_description
_atom_type_scat_dispersion_real
_atom_type_scat_dispersion_imag
_atom_type_scat_source
C C 0.0033 0.0016 'International Tables Vol C Tables 4.2.6.8 and 6.1.1.4'
H H 0.0000 0.0000 'International Tables Vol C Tables 4.2.6.8 and 6.1.1.4'
N N 0.0061 0.0033 'International Tables Vol C Tables 4.2.6.8 and 6.1.1.4'
O O 0.0106 0.0060 'International Tables Vol C Tables 4.2.6.8 and 6.1.1.4'

loop_
_geom_angle_atom_site_label_1
_geom_angle_atom_site_label_2
_geom_angle_atom_site_label_3
_geom_angle
C1 O1 C4 104.66(13)
C7 N4 C6 112.74(15)
C10 C9 C14 121.06(16)
C10 C9 C15 116.89(15)
C14 C9 C15 122.05(15)
N2 N3 C6 119.95(14)
N2 N3 C8 127.00(14)
C6 N3 C8 113.05(14)
C5 N2 N3 116.27(15)
N3 C8 C7 101.55(13)
O5 C7 N4 126.56(16)
O5 C7 C8 125.87(15)
N4 C7 C8 107.55(14)
C2 C1 O1 113.29(15)
C2 C1 N1 132.02(16)
O1 C1 N1 114.68(14)
O3 N1 O2 124.19(15)
O3 N1 C1 117.31(14)
O2 N1 C1 118.50(15)
C3 C4 O1 110.37(16)
C3 C4 C5 131.87(17)
O1 C4 C5 117.76(15)
C9 C10 C11 120.51(16)
C13 C12 C11 120.98(16)
O4 C6 N3 128.21(17)
O4 C6 N4 126.72(16)
N3 C6 N4 105.07(14)
N2 C5 C4 119.49(16)
C12 C13 C14 120.70(16)
C4 C3 C2 106.94(16)
O6 C15 O7 122.49(16)
O6 C15 C9 123.04(15)
O7 C15 C9 114.47(15)
C13 C14 C9 118.56(16)
N5 C11 C12 121.39(16)
N5 C11 C10 120.35(16)
C12 C11 C10 118.18(16)
C1 C2 C3 104.74(16)

loop_
_geom_bond_atom_site_label_1
_geom_bond_atom_site_label_2
_geom_bond_distance
O5 C7 1.227(2)
O1 C1 1.352(2)
O1 C4 1.372(2)
N5 C11 1.376(2)
O3 N1 1.2297(19)
O4 C6 1.204(2)
O7 C15 1.333(2)
N4 C7 1.357(2)
N4 C6 1.404(2)
O2 N1 1.2369(19)
C9 C10 1.392(2)
C9 C14 1.396(2)
C9 C15 1.483(2)
O6 C15 1.223(2)
N3 N2 1.359(2)
N3 C6 1.378(2)
N3 C8 1.448(2)
N2 C5 1.288(2)
C8 C7 1.505(2)
C1 C2 1.349(2)
C1 N1 1.421(2)
C4 C3 1.365(2)
C4 C5 1.443(2)
C10 C11 1.404(2)
C12 C13 1.390(2)
C12 C11 1.403(3)
C13 C14 1.396(3)
C3 C2 1.416(3)
